data_1545264
loop_
_publ_author_name
'Vallejo, J.'
'Pardo, E.'
'Viciano-Chumillas, M.'
'Castro, I.'
'Amor\'os, P.'
'D\'eniz, M.'
'Ruiz-P\'erez, C.'
'Yuste-Vivas, C.'
'Krzystek, J.'
'Julve, M.'
'Lloret, F.'
'Cano, J.'

_publ_section_title
;
 Reversible solvatomagnetic switching in a single-ion magnet from an
 entatic state
;
_journal_issue 5
_journal_name_full 'Chem. Sci.'
_journal_page_first 3694
_journal_paper_doi 10.1039/C6SC05188J
_journal_volume 8
_journal_year 2017
_chemical_formula_moiety 'C24 H24 Co N4, 2(Cl O4)'
_chemical_formula_sum 'C24 H24 Cl2 Co N4 O8'
_chemical_formula_weight 626.30
_chemical_name_systematic
;
 ?
;
_space_group_IT_number 14
_symmetry_cell_setting monoclinic
_symmetry_space_group_name_Hall '-P 2ybc'
_symmetry_space_group_name_H-M 'P 1 21/c 1'
_atom_sites_solution_hydrogens geom
_atom_sites_solution_primary direct
_atom_sites_solution_secondary difmap
_audit_creation_method SHELXL-97
_audit_update_record
;
2013-07-24 deposited with the CCDC.
2017-02-13 downloaded from the CCDC.
;
_cell_angle_alpha 90.00
_cell_angle_beta 105.413(3)
_cell_angle_gamma 90.00
_cell_formula_units_Z 4
_cell_length_a 18.0546(11)
_cell_length_b 11.9616(7)
_cell_length_c 13.4228(7)
_cell_measurement_reflns_used 3657
_cell_measurement_temperature 293(2)
_cell_measurement_theta_max 21.5621
_cell_measurement_theta_min 2.3187
_cell_volume 2794.6(3)
_computing_cell_refinement 'SAINT (Bruker, 2003)'
_computing_data_collection 'APEX2 (Bruker, 2003)'
_computing_data_reduction SAINT
_computing_molecular_graphics 'DIAMOND (Brandenburg, 2006)'
_computing_publication_material 'WinGX publication routines (Farrugia, 2012)'
_computing_structure_refinement 'SHELXL-97 (Sheldrick, 2008)'
_computing_structure_solution 'SHELXS97 (Sheldrick, 2008)'
_diffrn_ambient_temperature 293(2)
_diffrn_measured_fraction_theta_full 0.993
_diffrn_measured_fraction_theta_max 0.985
_diffrn_measurement_device_type 'Bruker APEX2 CCD area-detector'
_diffrn_measurement_method '\f and \w'
_diffrn_radiation_monochromator graphite
_diffrn_radiation_source 'fine-focus sealed tube'
_diffrn_radiation_type MoK\a
_diffrn_radiation_wavelength 0.71073
_diffrn_reflns_av_R_equivalents 0.0732
_diffrn_reflns_av_sigmaI/netI 0.0776
_diffrn_reflns_limit_h_max 21
_diffrn_reflns_limit_h_min -20
_diffrn_reflns_limit_k_max 12
_diffrn_reflns_limit_k_min -14
_diffrn_reflns_limit_l_max 16
_diffrn_reflns_limit_l_min -16
_diffrn_reflns_number 16876
_diffrn_reflns_theta_full 25.00
_diffrn_reflns_theta_max 26.10
_diffrn_reflns_theta_min 2.07
_diffrn_standards_interval_count 0
_diffrn_standards_interval_time 0
_diffrn_standards_number 0
_exptl_absorpt_coefficient_mu 0.858
_exptl_absorpt_correction_T_max 0.983
_exptl_absorpt_correction_T_min 0.918
_exptl_absorpt_correction_type multi-scan
_exptl_absorpt_process_details '(SADABS;  Sheldrick, 2000)'
_exptl_crystal_colour red
_exptl_crystal_density_diffrn 1.489
_exptl_crystal_density_method 'not measured'
_exptl_crystal_description needles
_exptl_crystal_F_000 1284
_exptl_crystal_size_max 0.1
_exptl_crystal_size_mid 0.06
_exptl_crystal_size_min 0.02
_refine_diff_density_max 0.776
_refine_diff_density_min -0.774
_refine_diff_density_rms 0.106
_refine_ls_extinction_method none
_refine_ls_goodness_of_fit_ref 0.972
_refine_ls_hydrogen_treatment constr
_refine_ls_matrix_type full
_refine_ls_number_parameters 365
_refine_ls_number_reflns 5471
_refine_ls_number_restraints 0
_refine_ls_restrained_S_all 0.972
_refine_ls_R_factor_all 0.1351
_refine_ls_R_factor_gt 0.0805
_refine_ls_shift/su_max 0.098
_refine_ls_shift/su_mean 0.007
_refine_ls_structure_factor_coef Fsqd
_refine_ls_weighting_details 'calc w=1/[\s^2^(Fo^2^)+(0.1730P)^2^+0.0000P] where P=(Fo^2^+2Fc^2^)/3'
_refine_ls_weighting_scheme calc
_refine_ls_wR_factor_gt 0.2239
_refine_ls_wR_factor_ref 0.2650
_reflns_number_gt 3014
_reflns_number_total 5471
_reflns_threshold_expression >2sigma(I)
_cod_data_source_file c6sc05188j2.cif
_cod_data_source_block uc464
_cod_depositor_comments 'Adding full bibliography for 1545263--1545264.cif.'
_cod_original_sg_symbol_H-M 'P 21/c'
_cod_database_code 1545264

loop_
_symmetry_equiv_pos_as_xyz
'x, y, z'
'-x, y+1/2, -z+1/2'
'-x, -y, -z'
'x, -y-1/2, z-1/2'

loop_
_atom_site_label
_atom_site_type_symbol
_atom_site_fract_x
_atom_site_fract_y
_atom_site_fract_z
_atom_site_U_iso_or_equiv
_atom_site_adp_type
_atom_site_occupancy
_atom_site_symmetry_multiplicity
_atom_site_calc_flag
_atom_site_refinement_flags
C1 C 0.1907(4) -0.1820(5) 0.3349(5) 0.0711(16) Uani 1 1 d .
C2 C 0.1429(5) -0.0961(6) 0.3470(6) 0.096(3) Uani 1 1 d .
H2 H 0.1459 -0.0268 0.3169 0.115 Uiso 1 1 calc R
C3 C 0.0914(5) -0.1134(8) 0.4032(7) 0.101(3) Uani 1 1 d .
H3 H 0.0584 -0.0561 0.4105 0.122 Uiso 1 1 calc R
C4 C 0.0879(4) -0.2134(7) 0.4485(6) 0.092(2) Uani 1 1 d .
H4 H 0.0530 -0.2250 0.4875 0.110 Uiso 1 1 calc R
C5 C 0.1367(3) -0.2980(5) 0.4362(4) 0.0629(14) Uani 1 1 d .
C6 C 0.1389(3) -0.4105(5) 0.4848(4) 0.0661(16) Uani 1 1 d .
C7 C 0.0930(4) -0.4404(7) 0.5481(5) 0.085(2) Uani 1 1 d .
H7 H 0.0579 -0.3902 0.5625 0.102 Uiso 1 1 calc R
C8 C 0.1008(5) -0.5448(9) 0.5888(6) 0.099(3) Uani 1 1 d .
H8 H 0.0699 -0.5672 0.6307 0.118 Uiso 1 1 calc R
C9 C 0.1526(5) -0.6162(7) 0.5692(6) 0.096(2) Uani 1 1 d .
H9 H 0.1589 -0.6863 0.6002 0.115 Uiso 1 1 calc R
C10 C 0.1977(4) -0.5863(5) 0.5020(5) 0.0714(17) Uani 1 1 d .
C11 C 0.2462(5) -0.1718(6) 0.2675(6) 0.101(2) Uani 1 1 d .
H11A H 0.2336 -0.2268 0.2135 0.151 Uiso 1 1 calc R
H11B H 0.2977 -0.1838 0.3089 0.151 Uiso 1 1 calc R
H11C H 0.2421 -0.0985 0.2375 0.151 Uiso 1 1 calc R
C12 C 0.2521(4) -0.6603(5) 0.4719(6) 0.091(2) Uani 1 1 d .
H12A H 0.2862 -0.6169 0.4434 0.137 Uiso 1 1 calc R
H12B H 0.2246 -0.7124 0.4209 0.137 Uiso 1 1 calc R
H12C H 0.2812 -0.7004 0.5314 0.137 Uiso 1 1 calc R
C13 C 0.4072(4) -0.3529(7) 0.5012(6) 0.097(2) Uani 1 1 d .
C14 C 0.4852(6) -0.3333(10) 0.5132(10) 0.153(4) Uani 1 1 d .
H14 H 0.5151 -0.3034 0.5747 0.183 Uiso 1 1 calc R
C15 C 0.5171(6) -0.3568(12) 0.4377(12) 0.165(5) Uani 1 1 d .
H15 H 0.5691 -0.3433 0.4460 0.198 Uiso 1 1 calc R
C16 C 0.4717(5) -0.4025(9) 0.3444(9) 0.136(4) Uani 1 1 d .
H16 H 0.4934 -0.4203 0.2908 0.163 Uiso 1 1 calc R
C17 C 0.3956(4) -0.4201(6) 0.3345(6) 0.0829(19) Uani 1 1 d .
C18 C 0.3420(4) -0.4669(5) 0.2416(5) 0.0705(16) Uani 1 1 d .
C19 C 0.3661(5) -0.4990(6) 0.1554(6) 0.093(2) Uani 1 1 d .
H19 H 0.4172 -0.4925 0.1542 0.111 Uiso 1 1 calc R
C20 C 0.3109(6) -0.5409(7) 0.0717(7) 0.104(3) Uani 1 1 d .
H20 H 0.3242 -0.5607 0.0117 0.124 Uiso 1 1 calc R
C21 C 0.2364(6) -0.5534(6) 0.0772(6) 0.095(2) Uani 1 1 d .
H21 H 0.1997 -0.5828 0.0210 0.114 Uiso 1 1 calc R
C22 C 0.2156(4) -0.5229(5) 0.1645(4) 0.0674(16) Uani 1 1 d .
C23 C 0.3687(5) -0.3276(7) 0.5857(6) 0.118(3) Uani 1 1 d .
H23A H 0.3341 -0.3872 0.5900 0.176 Uiso 1 1 calc R
H23B H 0.3405 -0.2588 0.5702 0.176 Uiso 1 1 calc R
H23C H 0.4069 -0.3205 0.6505 0.176 Uiso 1 1 calc R
C24 C 0.1369(4) -0.5346(6) 0.1742(5) 0.088(2) Uani 1 1 d .
H24A H 0.1282 -0.4805 0.2226 0.132 Uiso 1 1 calc R
H24B H 0.1300 -0.6085 0.1982 0.132 Uiso 1 1 calc R
H24C H 0.1011 -0.5226 0.1080 0.132 Uiso 1 1 calc R
Cl1 Cl 0.03955(10) -0.79327(14) 0.33384(12) 0.0756(5) Uani 1 1 d .
Cl2 Cl 0.63953(14) -0.3586(2) 0.21065(18) 0.1151(8) Uani 1 1 d .
Co1 Co 0.25016(4) -0.41691(6) 0.37408(5) 0.0536(3) Uani 1 1 d .
N1 N 0.1870(3) -0.2816(4) 0.3795(3) 0.0568(11) Uani 1 1 d .
N2 N 0.1901(2) -0.4835(4) 0.4628(3) 0.0559(11) Uani 1 1 d .
N3 N 0.3644(3) -0.3973(4) 0.4145(4) 0.0708(13) Uani 1 1 d .
N4 N 0.2691(3) -0.4783(4) 0.2452(3) 0.0591(11) Uani 1 1 d .
O1 O 0.0549(4) -0.8382(5) 0.4334(4) 0.131(2) Uani 1 1 d .
O2 O 0.0295(5) -0.6757(6) 0.3360(5) 0.163(3) Uani 1 1 d .
O3A O -0.0040(5) -0.8661(9) 0.2602(6) 0.111(3) Uani 0.66 1 d P
O3B O -0.0455(9) -0.7858(19) 0.3164(13) 0.124(6) Uani 0.34 1 d P
O4 O 0.1103(5) -0.8045(7) 0.3081(8) 0.207(4) Uani 1 1 d .
O5 O 0.6480(6) -0.4306(8) 0.2941(7) 0.185(4) Uani 1 1 d .
O6 O 0.7084(9) -0.3789(13) 0.1865(11) 0.288(7) Uani 1 1 d .
O7 O 0.5850(9) -0.3872(13) 0.1325(11) 0.358(11) Uani 1 1 d .
O8 O 0.6320(10) -0.2558(8) 0.2397(8) 0.298(8) Uani 1 1 d .

loop_
_atom_site_aniso_label
_atom_site_aniso_U_11
_atom_site_aniso_U_22
_atom_site_aniso_U_33
_atom_site_aniso_U_23
_atom_site_aniso_U_13
_atom_site_aniso_U_12
C1 0.069(4) 0.066(4) 0.076(4) -0.004(3) 0.016(3) 0.007(3)
C2 0.111(7) 0.065(4) 0.096(5) -0.005(4) -0.002(5) 0.025(4)
C3 0.094(6) 0.104(6) 0.098(6) -0.031(5) 0.011(5) 0.037(5)
C4 0.065(4) 0.112(6) 0.100(5) -0.030(5) 0.026(4) 0.021(4)
C5 0.045(3) 0.081(4) 0.065(3) -0.018(3) 0.018(2) 0.001(3)
C6 0.046(3) 0.098(5) 0.056(3) -0.018(3) 0.017(2) -0.016(3)
C7 0.062(4) 0.126(6) 0.079(4) -0.024(4) 0.040(3) -0.023(4)
C8 0.085(5) 0.149(7) 0.076(4) -0.015(5) 0.045(4) -0.051(5)
C9 0.108(6) 0.092(5) 0.084(5) 0.019(4) 0.020(4) -0.042(5)
C10 0.061(4) 0.078(4) 0.079(4) 0.011(3) 0.026(3) -0.018(3)
C11 0.111(6) 0.088(5) 0.112(6) 0.028(4) 0.047(5) 0.009(4)
C12 0.094(5) 0.060(4) 0.126(6) 0.022(4) 0.041(4) 0.006(3)
C13 0.079(5) 0.109(6) 0.095(5) -0.017(4) 0.009(4) -0.021(4)
C14 0.081(7) 0.182(10) 0.179(11) -0.030(9) 0.007(7) -0.054(7)
C15 0.060(6) 0.242(13) 0.206(13) -0.018(11) 0.056(7) -0.047(7)
C16 0.066(5) 0.172(9) 0.188(11) -0.030(7) 0.065(6) -0.031(6)
C17 0.052(4) 0.089(5) 0.118(6) -0.005(4) 0.040(4) -0.007(3)
C18 0.075(4) 0.068(4) 0.079(4) 0.001(3) 0.041(3) 0.008(3)
C19 0.107(6) 0.095(5) 0.099(5) -0.005(4) 0.068(5) 0.008(4)
C20 0.136(8) 0.103(6) 0.093(6) -0.012(4) 0.067(6) 0.006(5)
C21 0.144(8) 0.067(4) 0.068(4) -0.005(3) 0.019(4) 0.009(4)
C22 0.087(5) 0.056(3) 0.061(3) -0.003(3) 0.023(3) 0.011(3)
C23 0.110(7) 0.127(7) 0.104(6) -0.035(5) 0.009(5) -0.015(5)
C24 0.076(5) 0.105(5) 0.082(4) -0.018(4) 0.018(3) -0.012(4)
Cl1 0.0770(11) 0.0872(11) 0.0687(9) 0.0054(8) 0.0301(8) 0.0205(8)
Cl2 0.1021(16) 0.155(2) 0.0932(15) 0.0087(14) 0.0352(12) 0.0237(15)
Co1 0.0445(5) 0.0610(5) 0.0620(5) -0.0037(3) 0.0258(3) -0.0006(3)
N1 0.053(3) 0.061(3) 0.058(2) -0.004(2) 0.018(2) 0.004(2)
N2 0.043(2) 0.069(3) 0.062(3) -0.002(2) 0.023(2) -0.007(2)
N3 0.049(3) 0.083(3) 0.083(3) -0.008(3) 0.022(2) -0.005(2)
N4 0.057(3) 0.064(3) 0.063(3) -0.005(2) 0.028(2) 0.002(2)
O1 0.171(6) 0.138(5) 0.081(3) 0.025(3) 0.028(3) 0.033(4)
O2 0.230(9) 0.134(5) 0.132(5) 0.016(4) 0.062(5) 0.080(6)
O3A 0.089(6) 0.154(7) 0.086(5) -0.009(5) 0.014(4) -0.040(6)
O3B 0.067(10) 0.193(18) 0.101(11) 0.054(12) 0.005(8) -0.010(11)
O4 0.185(8) 0.205(8) 0.299(11) -0.062(7) 0.181(8) -0.033(6)
O5 0.187(9) 0.231(9) 0.155(6) 0.077(6) 0.076(6) 0.048(6)
O6 0.249(14) 0.355(16) 0.327(16) 0.112(13) 0.193(13) 0.038(12)
O7 0.295(16) 0.390(18) 0.274(13) -0.163(13) -0.128(13) 0.112(14)
O8 0.54(2) 0.138(7) 0.203(9) -0.039(7) 0.073(11) 0.104(10)

loop_
_atom_type_symbol
_atom_type_description
_atom_type_scat_dispersion_real
_atom_type_scat_dispersion_imag
_atom_type_scat_source
C C 0.0033 0.0016 'International Tables Vol C Tables 4.2.6.8 and 6.1.1.4'
H H 0.0000 0.0000 'International Tables Vol C Tables 4.2.6.8 and 6.1.1.4'
Cl Cl 0.1484 0.1585 'International Tables Vol C Tables 4.2.6.8 and 6.1.1.4'
Co Co 0.3494 0.9721 'International Tables Vol C Tables 4.2.6.8 and 6.1.1.4'
N N 0.0061 0.0033 'International Tables Vol C Tables 4.2.6.8 and 6.1.1.4'
O O 0.0106 0.0060 'International Tables Vol C Tables 4.2.6.8 and 6.1.1.4'

loop_
_geom_angle_atom_site_label_1
_geom_angle_atom_site_label_2
_geom_angle_atom_site_label_3
_geom_angle
N1 C1 C2 120.1(7)
N1 C1 C11 117.0(5)
C2 C1 C11 122.8(7)
C3 C2 C1 119.6(7)
C3 C2 H2 120.2
C1 C2 H2 120.2
C4 C3 C2 120.4(7)
C4 C3 H3 119.8
C2 C3 H3 119.8
C3 C4 C5 119.1(7)
C3 C4 H4 120.4
C5 C4 H4 120.4
N1 C5 C4 120.7(6)
N1 C5 C6 115.8(5)
C4 C5 C6 123.5(6)
N2 C6 C7 121.4(6)
N2 C6 C5 115.1(5)
C7 C6 C5 123.5(6)
C8 C7 C6 118.2(7)
C8 C7 H7 120.9
C6 C7 H7 120.9
C9 C8 C7 120.6(7)
C9 C8 H8 119.7
C7 C8 H8 119.7
C8 C9 C10 121.0(7)
C8 C9 H9 119.5
C10 C9 H9 119.5
N2 C10 C9 118.1(7)
N2 C10 C12 117.3(5)
C9 C10 C12 124.7(6)
C1 C11 H11A 109.5
C1 C11 H11B 109.5
H11A C11 H11B 109.5
C1 C11 H11C 109.5
H11A C11 H11C 109.5
H11B C11 H11C 109.5
C10 C12 H12A 109.5
C10 C12 H12B 109.5
H12A C12 H12B 109.5
C10 C12 H12C 109.5
H12A C12 H12C 109.5
H12B C12 H12C 109.5
N3 C13 C14 120.3(9)
N3 C13 C23 117.5(7)
C14 C13 C23 122.2(8)
C15 C14 C13 120.6(10)
C15 C14 H14 119.7
C13 C14 H14 119.7
C14 C15 C16 119.6(9)
C14 C15 H15 120.2
C16 C15 H15 120.2
C17 C16 C15 118.5(9)
C17 C16 H16 120.7
C15 C16 H16 120.7
C16 C17 N3 120.7(8)
C16 C17 C18 124.0(8)
N3 C17 C18 115.3(5)
N4 C18 C19 122.0(6)
N4 C18 C17 116.1(5)
C19 C18 C17 122.0(7)
C20 C19 C18 117.3(7)
C20 C19 H19 121.4
C18 C19 H19 121.4
C21 C20 C19 120.0(7)
C21 C20 H20 120.0
C19 C20 H20 120.0
C22 C21 C20 120.7(7)
C22 C21 H21 119.6
C20 C21 H21 119.7
N4 C22 C21 119.3(7)
N4 C22 C24 117.9(5)
C21 C22 C24 122.8(6)
C13 C23 H23A 109.5
C13 C23 H23B 109.5
H23A C23 H23B 109.5
C13 C23 H23C 109.5
H23A C23 H23C 109.5
H23B C23 H23C 109.5
C22 C24 H24A 109.5
C22 C24 H24B 109.5
H24A C24 H24B 109.5
C22 C24 H24C 109.5
H24A C24 H24C 109.5
H24B C24 H24C 109.5
O3A Cl1 O1 111.7(5)
O3A Cl1 O4 98.3(6)
O1 Cl1 O4 103.5(5)
O3A Cl1 O2 125.6(5)
O1 Cl1 O2 110.8(4)
O4 Cl1 O2 103.1(5)
O3A Cl1 O3B 64.1(9)
O1 Cl1 O3B 96.2(7)
O4 Cl1 O3B 157.6(8)
O2 Cl1 O3B 79.2(9)
O7 Cl2 O8 112.2(9)
O7 Cl2 O5 113.0(11)
O8 Cl2 O5 109.9(7)
O7 Cl2 O6 107.7(10)
O8 Cl2 O6 113.9(11)
O5 Cl2 O6 99.6(6)
N2 Co1 N4 128.51(19)
N2 Co1 N1 83.93(19)
N4 Co1 N1 124.30(18)
N2 Co1 N3 125.0(2)
N4 Co1 N3 82.9(2)
N1 Co1 N3 116.96(19)
C1 N1 C5 120.1(5)
C1 N1 Co1 127.4(4)
C5 N1 Co1 112.4(4)
C10 N2 C6 120.8(5)
C10 N2 Co1 126.5(4)
C6 N2 Co1 112.7(4)
C13 N3 C17 120.2(6)
C13 N3 Co1 127.1(5)
C17 N3 Co1 112.0(4)
C18 N4 C22 120.7(5)
C18 N4 Co1 113.1(4)
C22 N4 Co1 126.1(4)
Cl1 O3A O3B 61.1(7)
Cl1 O3B O3A 54.8(7)

loop_
_geom_bond_atom_site_label_1
_geom_bond_atom_site_label_2
_geom_bond_distance
C1 N1 1.344(7)
C1 C2 1.379(9)
C1 C11 1.523(10)
C2 C3 1.360(12)
C2 H2 0.9300
C3 C4 1.351(11)
C3 H3 0.9300
C4 C5 1.381(8)
C4 H4 0.9300
C5 N1 1.345(7)
C5 C6 1.491(8)
C6 N2 1.360(7)
C6 C7 1.382(9)
C7 C8 1.355(11)
C7 H7 0.9300
C8 C9 1.344(12)
C8 H8 0.9300
C9 C10 1.412(10)
C9 H9 0.9300
C10 N2 1.331(7)
C10 C12 1.456(9)
C11 H11A 0.9600
C11 H11B 0.9600
C11 H11C 0.9600
C12 H12A 0.9600
C12 H12B 0.9600
C12 H12C 0.9600
C13 N3 1.326(8)
C13 C14 1.394(13)
C13 C23 1.510(11)
C14 C15 1.321(15)
C14 H14 0.9300
C15 C16 1.412(15)
C15 H15 0.9300
C16 C17 1.363(11)
C16 H16 0.9300
C17 N3 1.365(9)
C17 C18 1.471(10)
C18 N4 1.337(7)
C18 C19 1.393(9)
C19 C20 1.382(10)
C19 H19 0.9300
C20 C21 1.375(12)
C20 H20 0.9300
C21 C22 1.371(9)
C21 H21 0.9300
C22 N4 1.355(7)
C22 C24 1.467(9)
C23 H23A 0.9600
C23 H23B 0.9600
C23 H23C 0.9600
C24 H24A 0.9600
C24 H24B 0.9600
C24 H24C 0.9600
Cl1 O3A 1.394(8)
Cl1 O1 1.397(5)
Cl1 O4 1.415(7)
Cl1 O2 1.419(6)
Cl1 O3B 1.493(17)
Cl2 O7 1.280(10)
Cl2 O8 1.308(8)
Cl2 O5 1.389(7)
Cl2 O6 1.387(12)
Co1 N2 1.978(4)
Co1 N4 1.991(4)
Co1 N1 1.992(4)
Co1 N3 2.002(5)
O3A O3B 1.53(2)
